data_4003423
loop_
_publ_author_name
'Ovens, Jeffrey S.'
'Leznoff, Daniel B.'

_publ_section_title
;
 Raman Detected Sensing of Volatile Organic Compounds by Vapochromic
 Cu[AuX2(CN)2]2 (X = Cl, Br) Coordination Polymer Materials
;
_journal_issue 5
_journal_name_full 'Chemistry of Materials'
_journal_page_first 1465
_journal_paper_doi 10.1021/cm502998w
_journal_volume 27
_journal_year 2015
_chemical_formula_sum 'C12 H24 Au2 Br4 Cu N4 O8'
_chemical_formula_weight 1129.46
_space_group_crystal_system monoclinic
_space_group_IT_number 14
_space_group_name_Hall '-P 2yn'
_space_group_name_H-M_alt 'P 1 21/n 1'
_atom_sites_solution_hydrogens geom
_atom_sites_solution_primary direct
_cell_angle_alpha 90
_cell_angle_beta 104.8570(6)
_cell_angle_gamma 90
_cell_formula_units_Z 2
_cell_length_a 11.62640(15)
_cell_length_b 8.09100(10)
_cell_length_c 14.85960(19)
_cell_measurement_reflns_used 9909
_cell_measurement_temperature 299(2)
_cell_measurement_theta_max 39.72
_cell_measurement_theta_min 3.10
_cell_volume 1351.10(3)
_computing_cell_refinement 'Bruker SAINT'
_computing_data_collection 'Bruker APEX2'
_computing_data_reduction 'Bruker SAINT'
_computing_structure_refinement 'SHELXL-2013 (Sheldrick, 2013)'
_computing_structure_solution
; 
Bruker Intrinsic Phasing (Sheldrick, 2012) 
;
_diffrn_ambient_temperature 299(2)
_diffrn_measured_fraction_theta_full 0.995
_diffrn_measured_fraction_theta_max 0.999
_diffrn_measurement_device_type 'Bruker APEX-II DUO CCD'
_diffrn_measurement_method '\w scans'
_diffrn_radiation_monochromator graphite
_diffrn_radiation_type 'Mo K\a'
_diffrn_radiation_wavelength 0.71073
_diffrn_reflns_av_R_equivalents 0.0448
_diffrn_reflns_av_unetI/netI 0.0392
_diffrn_reflns_Laue_measured_fraction_full 0.995
_diffrn_reflns_Laue_measured_fraction_max 0.999
_diffrn_reflns_limit_h_max 21
_diffrn_reflns_limit_h_min -21
_diffrn_reflns_limit_k_max 14
_diffrn_reflns_limit_k_min -14
_diffrn_reflns_limit_l_max 27
_diffrn_reflns_limit_l_min -23
_diffrn_reflns_number 40766
_diffrn_reflns_point_group_measured_fraction_full 0.995
_diffrn_reflns_point_group_measured_fraction_max 0.999
_diffrn_reflns_theta_full 25.242
_diffrn_reflns_theta_max 40.249
_diffrn_reflns_theta_min 2.572
_exptl_absorpt_coefficient_mu 17.567
_exptl_absorpt_correction_T_max 0.2545
_exptl_absorpt_correction_T_min 0.0434
_exptl_absorpt_correction_type numerical
_exptl_crystal_colour orange
_exptl_crystal_density_diffrn 2.776
_exptl_crystal_description plate
_exptl_crystal_F_000 1030
_exptl_crystal_size_max 0.411
_exptl_crystal_size_mid 0.286
_exptl_crystal_size_min 0.090
_refine_diff_density_max 1.987
_refine_diff_density_min -1.702
_refine_diff_density_rms 0.155
_refine_ls_extinction_coef 0.00157(10)
_refine_ls_extinction_expression Fc^*^=kFc[1+0.001xFc^2^\l^3^/sin(2\q)]^-1/4^
_refine_ls_extinction_method SHELXL
_refine_ls_goodness_of_fit_ref 1.007
_refine_ls_hydrogen_treatment mixed
_refine_ls_matrix_type full
_refine_ls_number_parameters 159
_refine_ls_number_reflns 8489
_refine_ls_number_restraints 4
_refine_ls_restrained_S_all 1.006
_refine_ls_R_factor_all 0.0722
_refine_ls_R_factor_gt 0.0345
_refine_ls_shift/su_max 0.001
_refine_ls_shift/su_mean 0.000
_refine_ls_structure_factor_coef Fsqd
_refine_ls_weighting_details
;
 w=1/[\s^2^(Fo^2^)+(0.0194P)^2^+1.6795P]
 where P=(Fo^2^+2Fc^2^)/3
;
_refine_ls_weighting_scheme calc
_refine_ls_wR_factor_gt 0.0559
_refine_ls_wR_factor_ref 0.0636
_reflns_number_gt 5424
_reflns_number_total 8489
_reflns_threshold_expression 'I > 2\s(I)'
_cod_data_source_file cm502998w_si_002.cif
_cod_data_source_block Cu_glycol_Au3Cl
_cod_original_sg_symbol_H-M 'P 21/n'
_cod_database_code 4003423
_shelx_space_group_comment
;
The symmetry employed for this shelxl refinement is uniquely defined
by the following loop, which should always be used as a source of
symmetry information in preference to the above space-group names.
They are only intended as comments.
;
_shelx_estimated_absorpt_t_min 0.052
_shelx_estimated_absorpt_t_max 0.301
_shelxl_version_number 2013-2

loop_
_space_group_symop_operation_xyz
'x, y, z'
'-x+1/2, y+1/2, -z+1/2'
'-x, -y, -z'
'x-1/2, -y-1/2, z-1/2'

loop_
_atom_site_label
_atom_site_type_symbol
_atom_site_fract_x
_atom_site_fract_y
_atom_site_fract_z
_atom_site_U_iso_or_equiv
_atom_site_adp_type
_atom_site_occupancy
_atom_site_site_symmetry_order
_atom_site_calc_flag
_atom_site_refinement_flags_posn
_atom_site_refinement_flags_adp
_atom_site_refinement_flags_occupancy
Au1 Au 0.12733(2) 0.09870(2) 0.11224(2) 0.03128(4) Uani 1 1 d . . .
Br1 Br 0.03024(3) 0.27757(5) -0.01445(3) 0.05355(9) Uani 1 1 d . . .
Br2 Br 0.22067(4) -0.07971(7) 0.24103(3) 0.06936(13) Uani 1 1 d . . .
Cu1 Cu 0.5000 0.0000 0.0000 0.02816(9) Uani 1 2 d S . P
O1 O 0.6010(2) -0.0018(3) 0.15415(18) 0.0501(6) Uani 1 1 d D . .
O2 O 0.7463(2) 0.2263(4) 0.29347(19) 0.0533(6) Uani 1 1 d D . .
O3 O 0.5291(2) 0.2451(3) -0.01016(17) 0.0406(5) Uani 1 1 d D . .
O4 O 0.6529(3) 0.5523(4) 0.0424(3) 0.0661(9) Uani 1 1 d D . .
N1 N 0.3504(2) 0.0540(3) 0.03240(19) 0.0357(5) Uani 1 1 d . . .
N2 N -0.0945(3) 0.1433(5) 0.1907(3) 0.0620(9) Uani 1 1 d . . .
C1 C 0.2676(2) 0.0729(4) 0.0596(2) 0.0342(6) Uani 1 1 d . . .
C2 C -0.0126(3) 0.1261(4) 0.1637(3) 0.0433(7) Uani 1 1 d . . .
C11 C 0.5665(3) 0.0713(5) 0.2311(3) 0.0502(8) Uani 1 1 d . . .
H11A H 0.5911 0.0002 0.2852 0.060 Uiso 1 1 calc R U .
H11B H 0.4806 0.0818 0.2160 0.060 Uiso 1 1 calc R U .
C12 C 0.6218(3) 0.2369(5) 0.2531(3) 0.0474(8) Uani 1 1 d . . .
H12A H 0.6074 0.3018 0.1964 0.057 Uiso 1 1 calc R U .
H12B H 0.5846 0.2934 0.2959 0.057 Uiso 1 1 calc R U .
C21 C 0.6006(4) 0.3280(5) -0.0622(3) 0.0482(8) Uani 1 1 d . . .
H21A H 0.5514 0.4049 -0.1056 0.058 Uiso 1 1 calc R U .
H21B H 0.6320 0.2473 -0.0980 0.058 Uiso 1 1 calc R U .
C22 C 0.7003(3) 0.4186(5) 0.0003(3) 0.0560(10) Uani 1 1 d . . .
H22A H 0.7451 0.3448 0.0480 0.067 Uiso 1 1 calc R U .
H22B H 0.7535 0.4609 -0.0350 0.067 Uiso 1 1 calc R U .
H1 H 0.658(4) -0.086(4) 0.178(3) 0.076(16) Uiso 1 1 d D . .
H2 H 0.788(5) 0.166(7) 0.257(3) 0.095(19) Uiso 1 1 d D . .
H3 H 0.461(3) 0.314(5) -0.013(4) 0.078(15) Uiso 1 1 d D . .
H4 H 0.706(6) 0.605(9) 0.094(4) 0.15(3) Uiso 1 1 d D . .

loop_
_atom_site_aniso_label
_atom_site_aniso_U_11
_atom_site_aniso_U_22
_atom_site_aniso_U_33
_atom_site_aniso_U_23
_atom_site_aniso_U_13
_atom_site_aniso_U_12
Au1 0.02492(5) 0.03131(6) 0.04147(6) -0.00067(4) 0.01554(4) 0.00339(4)
Br1 0.04738(18) 0.0526(2) 0.0627(2) 0.01825(17) 0.01776(16) 0.01445(16)
Br2 0.0637(2) 0.0825(3) 0.0654(3) 0.0322(2) 0.0229(2) 0.0261(2)
Cu1 0.02207(18) 0.0273(2) 0.0384(2) -0.00255(18) 0.01383(17) 0.00248(15)
O1 0.0518(14) 0.0491(14) 0.0443(13) -0.0087(11) 0.0029(11) 0.0143(11)
O2 0.0437(13) 0.0703(18) 0.0504(14) -0.0166(13) 0.0202(11) -0.0116(12)
O3 0.0379(11) 0.0335(11) 0.0549(14) -0.0035(10) 0.0201(10) -0.0005(9)
O4 0.0461(14) 0.0471(15) 0.092(2) -0.0168(15) -0.0052(15) 0.0065(12)
N1 0.0284(10) 0.0371(12) 0.0453(14) -0.0002(11) 0.0162(10) 0.0045(9)
N2 0.0488(17) 0.068(2) 0.082(2) 0.0038(19) 0.0406(17) 0.0104(16)
C1 0.0281(11) 0.0339(14) 0.0420(15) 0.0001(11) 0.0114(11) 0.0037(10)
C2 0.0390(15) 0.0412(17) 0.0546(19) 0.0025(14) 0.0205(14) 0.0041(13)
C11 0.0386(16) 0.064(2) 0.0482(19) -0.0080(17) 0.0124(14) -0.0056(15)
C12 0.0520(19) 0.0473(19) 0.0453(18) -0.0069(15) 0.0168(15) 0.0105(15)
C21 0.060(2) 0.0395(18) 0.052(2) 0.0023(15) 0.0276(17) 0.0023(15)
C22 0.0377(16) 0.046(2) 0.089(3) 0.0065(19) 0.0244(18) 0.0037(14)

loop_
_atom_type_symbol
_atom_type_description
_atom_type_scat_dispersion_real
_atom_type_scat_dispersion_imag
_atom_type_scat_source
C C 0.0033 0.0016 'International Tables Vol C Tables 4.2.6.8 and 6.1.1.4'
H H 0.0000 0.0000 'International Tables Vol C Tables 4.2.6.8 and 6.1.1.4'
N N 0.0061 0.0033 'International Tables Vol C Tables 4.2.6.8 and 6.1.1.4'
O O 0.0106 0.0060 'International Tables Vol C Tables 4.2.6.8 and 6.1.1.4'
Cu Cu 0.3201 1.2651 'International Tables Vol C Tables 4.2.6.8 and 6.1.1.4'
Br Br -0.2901 2.4595 'International Tables Vol C Tables 4.2.6.8 and 6.1.1.4'
Au Au -2.0133 8.8022 'International Tables Vol C Tables 4.2.6.8 and 6.1.1.4'

loop_
_geom_angle_atom_site_label_1
_geom_angle_atom_site_label_2
_geom_angle_atom_site_label_3
_geom_angle
_geom_angle_site_symmetry_1
_geom_angle_site_symmetry_3
C2 Au1 C1 179.45(14) . .
C2 Au1 Br1 88.15(11) . .
C1 Au1 Br1 91.31(9) . .
C2 Au1 Br2 90.44(11) . .
C1 Au1 Br2 90.10(9) . .
Br1 Au1 Br2 178.589(15) . .
C2 Au1 Br1 82.49(11) . 3
C1 Au1 Br1 97.69(9) . 3
Br1 Au1 Br1 95.903(12) . 3
Br2 Au1 Br1 83.975(16) . 3
Au1 Br1 Au1 84.097(12) . 3
Au1 Br2 Au1 166.34(2) . 2_545
N1 Cu1 N1 180.0 . 3_655
N1 Cu1 O3 91.39(10) . 3_655
N1 Cu1 O3 88.61(10) 3_655 3_655
N1 Cu1 O3 88.61(10) . .
N1 Cu1 O3 91.39(10) 3_655 .
O3 Cu1 O3 180.0 3_655 .
N1 Cu1 O1 90.88(10) . .
N1 Cu1 O1 89.12(10) 3_655 .
O3 Cu1 O1 88.39(10) 3_655 .
O3 Cu1 O1 91.61(10) . .
N1 Cu1 O1 89.12(10) . 3_655
N1 Cu1 O1 90.88(10) 3_655 3_655
O3 Cu1 O1 91.61(10) 3_655 3_655
O3 Cu1 O1 88.39(10) . 3_655
O1 Cu1 O1 180.0 . 3_655
C11 O1 Cu1 128.3(2) . .
C11 O1 H1 107(3) . .
Cu1 O1 H1 121(3) . .
C12 O2 H2 114(4) . .
C21 O3 Cu1 128.9(2) . .
C21 O3 H3 107(3) . .
Cu1 O3 H3 115(3) . .
C22 O4 H4 117(5) . .
C1 N1 Cu1 172.1(3) . .
N1 C1 Au1 177.2(3) . .
N2 C2 Au1 178.0(4) . .
O1 C11 C12 110.8(3) . .
O1 C11 H11A 109.5 . .
C12 C11 H11A 109.5 . .
O1 C11 H11B 109.5 . .
C12 C11 H11B 109.5 . .
H11A C11 H11B 108.1 . .
O2 C12 C11 112.0(3) . .
O2 C12 H12A 109.2 . .
C11 C12 H12A 109.2 . .
O2 C12 H12B 109.2 . .
C11 C12 H12B 109.2 . .
H12A C12 H12B 107.9 . .
O3 C21 C22 111.2(3) . .
O3 C21 H21A 109.4 . .
C22 C21 H21A 109.4 . .
O3 C21 H21B 109.4 . .
C22 C21 H21B 109.4 . .
H21A C21 H21B 108.0 . .
O4 C22 C21 108.8(3) . .
O4 C22 H22A 109.9 . .
C21 C22 H22A 109.9 . .
O4 C22 H22B 109.9 . .
C21 C22 H22B 109.9 . .
H22A C22 H22B 108.3 . .

loop_
_geom_bond_atom_site_label_1
_geom_bond_atom_site_label_2
_geom_bond_distance
_geom_bond_site_symmetry_2
Au1 C2 1.980(3) .
Au1 C1 1.992(3) .
Au1 Br1 2.4131(4) .
Au1 Br2 2.4205(4) .
Au1 Br1 3.6566(5) 3
Br1 Au1 3.6566(5) 3
Br2 Au1 3.5597(4) 2_545
Cu1 N1 1.969(2) .
Cu1 N1 1.969(2) 3_655
Cu1 O3 2.024(2) 3_655
Cu1 O3 2.024(2) .
Cu1 O1 2.290(2) .
Cu1 O1 2.291(2) 3_655
O1 C11 1.432(5) .
O1 H1 0.951(10) .
O2 C12 1.420(5) .
O2 H2 0.955(10) .
O3 C21 1.438(4) .
O3 H3 0.956(10) .
O4 C22 1.429(5) .
O4 H4 0.956(10) .
N1 C1 1.146(4) .
N2 C2 1.132(4) .
C11 C12 1.486(5) .
C11 H11A 0.9700 .
C11 H11B 0.9700 .
C12 H12A 0.9700 .
C12 H12B 0.9700 .
C21 C22 1.480(6) .
C21 H21A 0.9700 .
C21 H21B 0.9700 .
C22 H22A 0.9700 .
C22 H22B 0.9700 .

loop_
_geom_hbond_atom_site_label_D
_geom_hbond_atom_site_label_H
_geom_hbond_atom_site_label_A
_geom_hbond_distance_DH
_geom_hbond_distance_HA
_geom_hbond_distance_DA
_geom_hbond_angle_DHA
_geom_hbond_site_symmetry_A
O1 H1 O2 0.951(10) 1.869(14) 2.809(4) 169(5) 2_645
O2 H2 N2 0.955(10) 1.88(3) 2.768(4) 153(5) 1_655
O3 H3 O4 0.956(10) 1.681(16) 2.622(4) 167(5) 3_665
O4 H4 O2 0.956(10) 1.89(4) 2.800(4) 158(8) 2_655
